data_7122199
loop_
_publ_author_name
'Kobayashi, Toyoharu'
'Tanaka, Konomi'
'Ishida, Masako'
'Yamakita, Natsumi'
'Abe, Hideki'
'Ito, Hisanaka'

_publ_section_title
;
 Asymmetric total synthesis of pleurospiroketals A and B.
;
_journal_issue 73
_journal_name_full 'Chemical communications (Cambridge, England)'
_journal_page_first 10316
_journal_page_last 10319
_journal_paper_doi 10.1039/c8cc06185h
_journal_volume 54
_journal_year 2018
_chemical_absolute_configuration unk
_chemical_formula_moiety 'C15 H22 O5'
_chemical_formula_sum 'C15 H22 O5'
_chemical_formula_weight 282.32
_space_group_crystal_system orthorhombic
_space_group_IT_number 19
_space_group_name_Hall 'P 2ac 2ab'
_space_group_name_H-M_alt 'P 21 21 21'
_symmetry_space_group_name_Hall 'P 2ac 2ab'
_symmetry_space_group_name_H-M 'P 21 21 21'
_atom_sites_solution_hydrogens mixed
_audit_creation_date 2018-02-20
_audit_creation_method SHELXL-2014
_audit_update_record
;
2018-07-27 deposited with the CCDC.
2018-08-17 downloaded from the CCDC.
;
_cell_angle_alpha 90
_cell_angle_beta 90
_cell_angle_gamma 90
_cell_formula_units_Z 4
_cell_length_a 9.883(4)
_cell_length_b 10.008(4)
_cell_length_c 15.166(6)
_cell_measurement_reflns_used 3148
_cell_measurement_temperature 90
_cell_measurement_theta_max 27.36
_cell_measurement_theta_min 2.44
_cell_volume 1500.1(10)
_computing_cell_refinement 'APEX2 V2014.11-0 (Bruker AXS Inc.,2014)'
_computing_data_collection 'APEX2 V2014.11-0 (Bruker AXS Inc.,2014)'
_computing_data_reduction 'SAINT V8.34a (Bruker AXS Inc., 2013)'
_computing_molecular_graphics 'Platon (A.L.Spek, 2003)'
_computing_publication_material
;
pubCIF (Westrip, 2010) and enCIFer (Allen et al. 2004)
;
_computing_structure_refinement 'SHELXL-2014/7 (Sheldrick, 2014)'
_computing_structure_solution 'SHELXTL XT Intrinsic Phasing (Sheldrick, 2013)'
_diffrn_ambient_temperature 90
_diffrn_detector_area_resol_mean 8.333
_diffrn_measured_fraction_theta_full 1.000
_diffrn_measured_fraction_theta_max 1.000
_diffrn_measurement_device_type 'Bruker D8 goniometer'
_diffrn_measurement_method 'omega scans'
_diffrn_radiation_monochromator 'Bruker Helios multilayered confocal mirror'
_diffrn_radiation_type MoK\a
_diffrn_radiation_wavelength 0.71073
_diffrn_reflns_av_R_equivalents 0.0361
_diffrn_reflns_av_unetI/netI 0.0440
_diffrn_reflns_Laue_measured_fraction_full 1.000
_diffrn_reflns_Laue_measured_fraction_max 1.000
_diffrn_reflns_limit_h_max 11
_diffrn_reflns_limit_h_min -11
_diffrn_reflns_limit_k_max 9
_diffrn_reflns_limit_k_min -11
_diffrn_reflns_limit_l_max 16
_diffrn_reflns_limit_l_min -18
_diffrn_reflns_number 7227
_diffrn_reflns_point_group_measured_fraction_full 0.998
_diffrn_reflns_point_group_measured_fraction_max 0.998
_diffrn_reflns_theta_full 25.000
_diffrn_reflns_theta_max 25.024
_diffrn_reflns_theta_min 2.438
_diffrn_source 'rotating-anode X-ray tube'
_diffrn_source_type 'Bruker TXS fine-focus Turbo X-ray Source'
_exptl_absorpt_coefficient_mu 0.093
_exptl_absorpt_correction_T_max 0.987
_exptl_absorpt_correction_T_min 0.877
_exptl_absorpt_correction_type numerical
_exptl_absorpt_process_details
;
Crystal Faces plugin in Bruker APEX2 software
;
_exptl_crystal_colour colourless
_exptl_crystal_density_diffrn 1.250
_exptl_crystal_description block
_exptl_crystal_F_000 608
_exptl_crystal_size_max 0.285
_exptl_crystal_size_mid 0.170
_exptl_crystal_size_min 0.140
_refine_diff_density_max 0.454
_refine_diff_density_min -0.199
_refine_diff_density_rms 0.043
_refine_ls_abs_structure_details
;
 Flack x determined using 940 quotients [(I+)-(I-)]/[(I+)+(I-)]
 (Parsons, Flack and Wagner, Acta Cryst. B69 (2013) 249-259).
;
_refine_ls_abs_structure_Flack 0.5(6)
_refine_ls_extinction_method none
_refine_ls_goodness_of_fit_ref 1.027
_refine_ls_hydrogen_treatment mixed
_refine_ls_matrix_type full
_refine_ls_number_parameters 190
_refine_ls_number_reflns 2640
_refine_ls_number_restraints 252
_refine_ls_restrained_S_all 1.013
_refine_ls_R_factor_all 0.0452
_refine_ls_R_factor_gt 0.0417
_refine_ls_shift/su_max 0.000
_refine_ls_shift/su_mean 0.000
_refine_ls_structure_factor_coef Fsqd
_refine_ls_weighting_details 'w=1/[\s^2^(Fo^2^)+(0.0503P)^2^+0.6711P] where P=(Fo^2^+2Fc^2^)/3'
_refine_ls_weighting_scheme calc
_refine_ls_wR_factor_gt 0.1062
_refine_ls_wR_factor_ref 0.1089
_reflns_Friedel_coverage 0.722
_reflns_Friedel_fraction_full 0.995
_reflns_Friedel_fraction_max 0.995
_reflns_number_gt 2447
_reflns_number_total 2640
_reflns_threshold_expression 'I > 2\s(I)'
_cod_data_source_file c8cc06185h2.cif
_cod_data_source_block P212121_a_CCDC1
_cod_depositor_comments 'Adding full bibliography for 7122198--7122199.cif.'
_cod_original_cell_volume 1500.0(10)
_cod_database_code 7122199
_publcif_datablock.id {e025f53d-c846-46ce-8ce8-5dd4508b87e3}

_shelx_space_group_comment
;
The symmetry employed for this shelxl refinement is uniquely defined
by the following loop, which should always be used as a source of
symmetry information in preference to the above space-group names.
They are only intended as comments.
;
_shelx_estimated_absorpt_t_min 0.974
_shelx_estimated_absorpt_t_max 0.987
_publcif_funding_html
;
;

loop_
_space_group_symop_operation_xyz
'x, y, z'
'-x+1/2, -y, z+1/2'
'-x, y+1/2, -z+1/2'
'x+1/2, -y+1/2, -z'

loop_
_atom_site_label
_atom_site_type_symbol
_atom_site_fract_x
_atom_site_fract_y
_atom_site_fract_z
_atom_site_U_iso_or_equiv
_atom_site_adp_type
_atom_site_occupancy
_atom_site_site_symmetry_order
_atom_site_calc_flag
_atom_site_refinement_flags_posn
_atom_site_refinement_flags_adp
C1 C 0.8803(3) 0.8009(3) 0.43281(19) 0.0189(6) Uani 1 1 d . U
C2 C 0.9635(3) 0.8740(3) 0.3627(2) 0.0224(7) Uani 1 1 d . U
H2A H 0.904772 0.938699 0.331557 0.027 Uiso 1 1 calc R U
H2B H 1.036930 0.924735 0.391894 0.027 Uiso 1 1 calc R U
C3 C 1.0249(3) 0.7780(4) 0.2959(2) 0.0260(7) Uani 1 1 d . U
H3A H 1.072402 0.829722 0.249666 0.031 Uiso 1 1 calc R U
H3B H 1.092459 0.720603 0.325778 0.031 Uiso 1 1 calc R U
C4 C 0.9175(3) 0.6903(3) 0.25319(19) 0.0224(7) Uani 1 1 d . U
H4 H 0.964328 0.615977 0.221368 0.027 Uiso 1 1 calc R U
C5 C 0.8211(3) 0.7569(3) 0.18963(18) 0.0205(6) Uani 1 1 d . U
C6 C 0.6928(3) 0.6752(3) 0.19020(18) 0.0210(6) Uani 1 1 d . U
C7 C 0.8157(3) 0.6284(3) 0.31812(18) 0.0174(6) Uani 1 1 d . U
H7 H 0.857616 0.550108 0.348633 0.021 Uiso 1 1 calc R U
C8 C 0.7637(3) 0.7287(3) 0.38627(17) 0.0153(6) Uani 1 1 d . U
H8 H 0.709927 0.797717 0.353940 0.018 Uiso 1 1 calc R U
C9 C 0.8265(3) 0.8991(3) 0.5011(2) 0.0286(7) Uani 1 1 d . U
H9A H 0.770258 0.851197 0.543948 0.043 Uiso 1 1 calc R U
H9B H 0.771995 0.967615 0.471618 0.043 Uiso 1 1 calc R U
H9C H 0.902537 0.941520 0.531632 0.043 Uiso 1 1 calc R U
C10 C 0.8367(4) 0.8679(4) 0.1439(2) 0.0303(8) Uani 1 1 d . U
H10A H 0.764589 0.900733 0.108588 0.036 Uiso 1 1 calc R U
H10B H 0.920072 0.915040 0.146221 0.036 Uiso 1 1 calc R U
C11 C 0.6665(3) 0.5885(3) 0.1086(2) 0.0251(7) Uani 1 1 d . U
C12 C 0.5185(4) 0.5937(5) 0.0900(3) 0.0612(14) Uani 1 1 d . U
H12A H 0.478210 0.503332 0.093829 0.073 Uiso 1 1 calc R U
H12B H 0.501549 0.630019 0.030268 0.073 Uiso 1 1 calc R U
C13 C 0.4585(3) 0.6853(3) 0.1601(2) 0.0271(7) Uani 1 1 d . U
C14 C 0.3685(4) 0.7920(4) 0.1210(3) 0.0408(9) Uani 1 1 d . U
H14A H 0.345034 0.857366 0.166584 0.061 Uiso 1 1 calc R U
H14B H 0.285749 0.750799 0.098050 0.061 Uiso 1 1 calc R U
H14C H 0.416483 0.837072 0.072841 0.061 Uiso 1 1 calc R U
C15 C 0.3883(4) 0.6104(5) 0.2332(3) 0.0576(13) Uani 1 1 d . U
H15A H 0.448765 0.541055 0.256182 0.086 Uiso 1 1 calc R U
H15B H 0.305763 0.568816 0.210192 0.086 Uiso 1 1 calc R U
H15C H 0.364746 0.672625 0.280654 0.086 Uiso 1 1 calc R U
O1 O 0.9584(2) 0.6990(2) 0.47465(13) 0.0223(5) Uani 1 1 d . U
O2 O 0.7066(2) 0.5840(2) 0.26211(13) 0.0224(5) Uani 1 1 d . U
O3 O 0.6744(2) 0.6633(2) 0.44633(13) 0.0221(5) Uani 1 1 d . U
O4 O 0.5771(2) 0.7552(2) 0.19571(13) 0.0203(5) Uani 1 1 d . U
O5 O 0.7528(3) 0.5349(2) 0.06577(16) 0.0369(6) Uani 1 1 d . U
H1O H 1.016(5) 0.735(5) 0.504(3) 0.055 Uiso 1 1 d . U
H8O H 0.715(5) 0.614(5) 0.476(3) 0.055 Uiso 1 1 d . U

loop_
_atom_site_aniso_label
_atom_site_aniso_U_11
_atom_site_aniso_U_22
_atom_site_aniso_U_33
_atom_site_aniso_U_23
_atom_site_aniso_U_13
_atom_site_aniso_U_12
C1 0.0193(14) 0.0181(15) 0.0195(14) -0.0001(12) -0.0038(12) 0.0023(12)
C2 0.0192(14) 0.0222(16) 0.0258(15) 0.0039(13) -0.0068(13) -0.0052(13)
C3 0.0158(14) 0.0385(19) 0.0238(15) 0.0075(14) 0.0009(12) -0.0017(14)
C4 0.0209(15) 0.0289(17) 0.0173(13) -0.0023(13) 0.0047(12) 0.0063(13)
C5 0.0201(15) 0.0267(15) 0.0148(13) -0.0041(12) 0.0026(12) 0.0002(13)
C6 0.0255(15) 0.0205(14) 0.0170(13) -0.0010(12) 0.0001(13) 0.0038(12)
C7 0.0179(13) 0.0145(13) 0.0199(14) 0.0004(11) -0.0034(13) 0.0017(11)
C8 0.0145(13) 0.0166(13) 0.0149(12) 0.0047(11) 0.0009(11) 0.0002(11)
C9 0.0305(17) 0.0313(17) 0.0241(15) -0.0078(14) -0.0060(14) 0.0044(15)
C10 0.0306(18) 0.038(2) 0.0220(15) 0.0069(14) -0.0028(14) -0.0087(15)
C11 0.0250(16) 0.0262(16) 0.0241(15) -0.0076(14) -0.0029(13) 0.0057(14)
C12 0.029(2) 0.075(3) 0.079(3) -0.053(3) -0.013(2) 0.010(2)
C13 0.0224(16) 0.0238(16) 0.0350(17) -0.0080(14) -0.0056(13) -0.0007(14)
C14 0.0337(19) 0.038(2) 0.051(2) 0.0000(18) -0.0144(18) 0.0032(17)
C15 0.031(2) 0.064(3) 0.077(3) 0.030(3) -0.003(2) -0.011(2)
O1 0.0208(11) 0.0232(12) 0.0228(11) 0.0029(9) -0.0077(9) 0.0001(9)
O2 0.0279(11) 0.0172(10) 0.0221(10) -0.0003(8) -0.0059(9) -0.0041(9)
O3 0.0173(11) 0.0286(12) 0.0202(11) 0.0074(9) 0.0029(9) 0.0010(9)
O4 0.0197(11) 0.0190(11) 0.0222(10) -0.0031(9) -0.0002(8) 0.0029(8)
O5 0.0284(13) 0.0440(15) 0.0384(13) -0.0204(12) -0.0057(11) 0.0074(12)

loop_
_atom_type_symbol
_atom_type_description
_atom_type_scat_dispersion_real
_atom_type_scat_dispersion_imag
_atom_type_scat_source
C C 0.0033 0.0016 'International Tables Vol C Tables 4.2.6.8 and 6.1.1.4'
H H 0.0000 0.0000 'International Tables Vol C Tables 4.2.6.8 and 6.1.1.4'
O O 0.0106 0.0060 'International Tables Vol C Tables 4.2.6.8 and 6.1.1.4'

loop_
_geom_angle_atom_site_label_1
_geom_angle_atom_site_label_2
_geom_angle_atom_site_label_3
_geom_angle
O1 C1 C9 110.3(2)
O1 C1 C2 111.0(2)
C9 C1 C2 110.6(3)
O1 C1 C8 106.0(2)
C9 C1 C8 110.8(2)
C2 C1 C8 108.0(2)
C3 C2 C1 112.0(3)
C3 C2 H2A 109.2
C1 C2 H2A 109.2
C3 C2 H2B 109.2
C1 C2 H2B 109.2
H2A C2 H2B 107.9
C4 C3 C2 111.7(2)
C4 C3 H3A 109.3
C2 C3 H3A 109.3
C4 C3 H3B 109.3
C2 C3 H3B 109.3
H3A C3 H3B 107.9
C5 C4 C3 117.2(3)
C5 C4 C7 100.0(2)
C3 C4 C7 114.6(2)
C5 C4 H4 108.2
C3 C4 H4 108.2
C7 C4 H4 108.2
C10 C5 C6 123.9(3)
C10 C5 C4 129.3(3)
C6 C5 C4 106.7(2)
O4 C6 O2 113.5(2)
O4 C6 C5 112.1(2)
O2 C6 C5 105.7(2)
O4 C6 C11 103.5(2)
O2 C6 C11 105.8(2)
C5 C6 C11 116.4(3)
O2 C7 C8 110.4(2)
O2 C7 C4 103.7(2)
C8 C7 C4 112.8(2)
O2 C7 H7 109.9
C8 C7 H7 109.9
C4 C7 H7 109.9
O3 C8 C7 109.8(2)
O3 C8 C1 112.8(2)
C7 C8 C1 111.6(2)
O3 C8 H8 107.5
C7 C8 H8 107.5
C1 C8 H8 107.5
C1 C9 H9A 109.5
C1 C9 H9B 109.5
H9A C9 H9B 109.5
C1 C9 H9C 109.5
H9A C9 H9C 109.5
H9B C9 H9C 109.5
C5 C10 H10A 120.0
C5 C10 H10B 120.0
H10A C10 H10B 120.0
O5 C11 C12 127.7(3)
O5 C11 C6 124.7(3)
C12 C11 C6 107.4(3)
C11 C12 C13 105.7(3)
C11 C12 H12A 110.6
C13 C12 H12A 110.6
C11 C12 H12B 110.6
C13 C12 H12B 110.6
H12A C12 H12B 108.7
O4 C13 C15 109.6(3)
O4 C13 C14 106.1(3)
C15 C13 C14 111.7(3)
O4 C13 C12 103.4(3)
C15 C13 C12 113.1(4)
C14 C13 C12 112.3(3)
C13 C14 H14A 109.5
C13 C14 H14B 109.5
H14A C14 H14B 109.5
C13 C14 H14C 109.5
H14A C14 H14C 109.5
H14B C14 H14C 109.5
C13 C15 H15A 109.5
C13 C15 H15B 109.5
H15A C15 H15B 109.5
C13 C15 H15C 109.5
H15A C15 H15C 109.5
H15B C15 H15C 109.5
C1 O1 H1O 108(4)
C6 O2 C7 108.9(2)
C8 O3 H8O 110(3)
C6 O4 C13 111.0(2)

loop_
_geom_bond_atom_site_label_1
_geom_bond_atom_site_label_2
_geom_bond_distance
C1 O1 1.427(4)
C1 C9 1.523(4)
C1 C2 1.531(4)
C1 C8 1.531(4)
C2 C3 1.522(5)
C2 H2A 0.9900
C2 H2B 0.9900
C3 C4 1.522(4)
C3 H3A 0.9900
C3 H3B 0.9900
C4 C5 1.511(4)
C4 C7 1.538(4)
C4 H4 1.0000
C5 C10 1.319(5)
C5 C6 1.509(4)
C6 O4 1.398(4)
C6 O2 1.428(4)
C6 C11 1.534(4)
C7 O2 1.443(3)
C7 C8 1.530(4)
C7 H7 1.0000
C8 O3 1.427(3)
C8 H8 1.0000
C9 H9A 0.9800
C9 H9B 0.9800
C9 H9C 0.9800
C10 H10A 0.9500
C10 H10B 0.9500
C11 O5 1.198(4)
C11 C12 1.490(5)
C12 C13 1.525(5)
C12 H12A 0.9900
C12 H12B 0.9900
C13 O4 1.467(4)
C13 C15 1.507(5)
C13 C14 1.511(5)
C14 H14A 0.9800
C14 H14B 0.9800
C14 H14C 0.9800
C15 H15A 0.9800
C15 H15B 0.9800
C15 H15C 0.9800
O1 H1O 0.81(5)
O3 H8O 0.77(5)

loop_
_geom_torsion_atom_site_label_1
_geom_torsion_atom_site_label_2
_geom_torsion_atom_site_label_3
_geom_torsion_atom_site_label_4
_geom_torsion
O1 C1 C2 C3 54.3(3)
C9 C1 C2 C3 177.1(2)
C8 C1 C2 C3 -61.5(3)
C1 C2 C3 C4 55.1(3)
C2 C3 C4 C5 70.6(3)
C2 C3 C4 C7 -46.1(4)
C3 C4 C5 C10 23.1(4)
C7 C4 C5 C10 147.5(3)
C3 C4 C5 C6 -153.9(2)
C7 C4 C5 C6 -29.4(3)
C10 C5 C6 O4 -42.6(4)
C4 C5 C6 O4 134.5(2)
C10 C5 C6 O2 -166.7(3)
C4 C5 C6 O2 10.4(3)
C10 C5 C6 C11 76.2(4)
C4 C5 C6 C11 -106.6(3)
C5 C4 C7 O2 38.2(3)
C3 C4 C7 O2 164.4(2)
C5 C4 C7 C8 -81.3(3)
C3 C4 C7 C8 44.9(3)
O2 C7 C8 O3 66.9(3)
C4 C7 C8 O3 -177.6(2)
O2 C7 C8 C1 -167.3(2)
C4 C7 C8 C1 -51.8(3)
O1 C1 C8 O3 64.4(3)
C9 C1 C8 O3 -55.3(3)
C2 C1 C8 O3 -176.5(2)
O1 C1 C8 C7 -59.7(3)
C9 C1 C8 C7 -179.4(2)
C2 C1 C8 C7 59.4(3)
O4 C6 C11 O5 157.4(3)
O2 C6 C11 O5 -83.1(4)
C5 C6 C11 O5 33.9(5)
O4 C6 C11 C12 -18.3(4)
O2 C6 C11 C12 101.2(4)
C5 C6 C11 C12 -141.8(4)
O5 C11 C12 C13 -174.7(4)
C6 C11 C12 C13 0.8(5)
C11 C12 C13 O4 16.1(5)
C11 C12 C13 C15 -102.4(4)
C11 C12 C13 C14 130.1(4)
O4 C6 O2 C7 -108.2(3)
C5 C6 O2 C7 15.1(3)
C11 C6 O2 C7 139.1(2)
C8 C7 O2 C6 86.9(3)
C4 C7 O2 C6 -34.2(3)
O2 C6 O4 C13 -84.0(3)
C5 C6 O4 C13 156.4(2)
C11 C6 O4 C13 30.1(3)
C15 C13 O4 C6 91.0(3)
C14 C13 O4 C6 -148.2(3)
C12 C13 O4 C6 -29.9(4)

loop_
_publcif_info_exptl_table_extra_item
sin_theta_over_lambda_max
